data_4063380
loop_
_publ_author_name
'Filak, Lukas K.'
'M\"uhlgassner, Gerhard'
'Bacher, Felix'
'Roller, Alexander'
'Galanski, Markus'
'Jakupec, Michael A.'
'Keppler, Bernhard K.'
'Arion, Vladimir B.'

_publ_section_title
;
 Ruthenium- and Osmium-Arene Complexes of 2-Substituted
 Indolo[3,2-c]quinolines: Synthesis, Structure, Spectroscopic Properties,
 and Antiproliferative Activity
;
_journal_issue 2
_journal_name_full Organometallics
_journal_page_first 273
_journal_page_last 283
_journal_paper_doi 10.1021/om101004z
_journal_volume 30
_journal_year 2011
_chemical_formula_moiety '4(C31 H28 Cl2 N5 Os), 2(C2 H5 O2), O3, 4(Cl)'
_chemical_formula_sum 'C128 H134 Cl12 N20 O7 Os4'
_chemical_formula_weight 3250.75
_chemical_name_systematic
; 
{(hapto^6^-p-cymene)[N-(2-chloro-5,11-dihydroindolo[3,2-c]quinolin-6-
ylidene)kappaN'-(1-kappaN-pyridin-2-yl-methylidene)]azine chlorido-
osmium(II)} chloride diethyl ether water solvate  
;
_space_group_IT_number 15
_symmetry_cell_setting monoclinic
_symmetry_space_group_name_Hall '-C 2yc'
_symmetry_space_group_name_H-M 'C 1 2/c 1'
_atom_sites_solution_hydrogens geom
_atom_sites_solution_primary direct
_atom_sites_solution_secondary difmap
_audit_creation_method SHELXL-97
_cell_angle_alpha 90.00
_cell_angle_beta 106.416(4)
_cell_angle_gamma 90.00
_cell_formula_units_Z 2
_cell_length_a 17.2834(5)
_cell_length_b 14.0348(5)
_cell_length_c 29.4680(11)
_cell_measurement_reflns_used 9925
_cell_measurement_temperature 100(2)
_cell_measurement_theta_max 22.69
_cell_measurement_theta_min 2.47
_cell_volume 6856.6(4)
_computing_structure_refinement 'SHELXL-97 (Sheldrick, 1997)'
_computing_structure_solution 'SHELXS-97 (Sheldrick, 1990)'
_diffrn_ambient_temperature 100(2)
_diffrn_measured_fraction_theta_full 0.999
_diffrn_measured_fraction_theta_max 0.999
_diffrn_radiation_monochromator graphite
_diffrn_radiation_source 'fine-focus sealed tube'
_diffrn_radiation_type MoK\a
_diffrn_radiation_wavelength 0.71073
_diffrn_reflns_av_R_equivalents 0.1118
_diffrn_reflns_av_sigmaI/netI 0.0552
_diffrn_reflns_limit_h_max 22
_diffrn_reflns_limit_h_min -22
_diffrn_reflns_limit_k_max 18
_diffrn_reflns_limit_k_min -18
_diffrn_reflns_limit_l_max 38
_diffrn_reflns_limit_l_min -38
_diffrn_reflns_number 112080
_diffrn_reflns_theta_full 28.00
_diffrn_reflns_theta_max 28.00
_diffrn_reflns_theta_min 2.47
_exptl_absorpt_coefficient_mu 3.988
_exptl_absorpt_correction_T_max 0.8897
_exptl_absorpt_correction_T_min 0.2404
_exptl_absorpt_correction_type multi-scan
_exptl_absorpt_process_details SADABS
_exptl_crystal_colour orange
_exptl_crystal_density_diffrn 1.575
_exptl_crystal_density_method 'not measured'
_exptl_crystal_description plate
_exptl_crystal_F_000 3212
_exptl_crystal_size_max 0.50
_exptl_crystal_size_mid 0.25
_exptl_crystal_size_min 0.03
_refine_diff_density_max 1.684
_refine_diff_density_min -1.190
_refine_diff_density_rms 0.183
_refine_ls_extinction_method none
_refine_ls_goodness_of_fit_ref 1.084
_refine_ls_hydrogen_treatment constr
_refine_ls_matrix_type full
_refine_ls_number_parameters 396
_refine_ls_number_reflns 8282
_refine_ls_number_restraints 7
_refine_ls_restrained_S_all 1.084
_refine_ls_R_factor_all 0.0802
_refine_ls_R_factor_gt 0.0546
_refine_ls_shift/su_max 0.002
_refine_ls_shift/su_mean 0.000
_refine_ls_structure_factor_coef Fsqd
_refine_ls_weighting_details 'calc w=1/[\s^2^(Fo^2^)+(0.0508P)^2^+123.3408P] where P=(Fo^2^+2Fc^2^)/3'
_refine_ls_weighting_scheme calc
_refine_ls_wR_factor_gt 0.1299
_refine_ls_wR_factor_ref 0.1388
_reflns_number_gt 6328
_reflns_number_total 8282
_reflns_threshold_expression >2sigma(I)
_cod_data_source_file om101004z_si_002.cif
_cod_data_source_block feba013_4b
_cod_original_sg_symbol_H-M C2/c
_cod_database_code 4063380

loop_
_symmetry_equiv_pos_as_xyz
'x, y, z'
'-x, y, -z+1/2'
'x+1/2, y+1/2, z'
'-x+1/2, y+1/2, -z+1/2'
'-x, -y, -z'
'x, -y, z-1/2'
'-x+1/2, -y+1/2, -z'
'x+1/2, -y+1/2, z-1/2'

loop_
_atom_site_label
_atom_site_type_symbol
_atom_site_fract_x
_atom_site_fract_y
_atom_site_fract_z
_atom_site_U_iso_or_equiv
_atom_site_adp_type
_atom_site_occupancy
_atom_site_symmetry_multiplicity
_atom_site_calc_flag
_atom_site_refinement_flags
_atom_site_disorder_assembly
_atom_site_disorder_group
Os1 Os 0.413493(17) 0.59264(2) 0.596741(10) 0.02445(10) Uani 1 1 d . . .
Cl1 Cl 0.19381(13) 0.54489(15) 0.29503(7) 0.0377(5) Uani 1 1 d . . .
Cl2 Cl 0.28520(10) 0.66643(12) 0.56014(6) 0.0255(4) Uani 1 1 d . . .
Cl3 Cl 0.20005(13) 0.29780(15) 0.68369(7) 0.0385(5) Uani 1 1 d . . .
N1 N 0.3243(4) 0.2498(4) 0.4231(2) 0.0242(13) Uani 1 1 d . . .
H1 H 0.3145 0.2409 0.3924 0.029 Uiso 1 1 calc R . .
N2 N 0.2919(3) 0.4790(4) 0.5009(2) 0.0228(12) Uani 1 1 d . . .
H200 H 0.2837 0.5262 0.5186 0.027 Uiso 1 1 calc R . .
N3 N 0.3482(4) 0.3845(4) 0.5699(2) 0.0242(13) Uani 1 1 d . . .
N4 N 0.3475(3) 0.4664(4) 0.59684(19) 0.0227(12) Uani 1 1 d . . .
N5 N 0.3731(4) 0.6064(4) 0.65660(19) 0.0232(12) Uani 1 1 d . . .
C1 C 0.4137(4) 0.0754(6) 0.5380(3) 0.0321(17) Uani 1 1 d . . .
H1A H 0.4341 0.0371 0.5654 0.039 Uiso 1 1 calc R . .
C2 C 0.4049(4) 0.0355(6) 0.4928(3) 0.0310(17) Uani 1 1 d . . .
H2 H 0.4192 -0.0293 0.4903 0.037 Uiso 1 1 calc R . .
C3 C 0.3761(4) 0.0886(5) 0.4523(3) 0.0295(16) Uani 1 1 d . . .
H3 H 0.3704 0.0620 0.4219 0.035 Uiso 1 1 calc R . .
C4 C 0.3558(4) 0.1827(5) 0.4579(3) 0.0248(15) Uani 1 1 d . . .
C5 C 0.3109(4) 0.3322(5) 0.4443(2) 0.0207(13) Uani 1 1 d . . .
C6 C 0.2785(4) 0.4202(5) 0.4215(2) 0.0214(14) Uani 1 1 d . . .
C7 C 0.2542(4) 0.4359(5) 0.3727(2) 0.0242(14) Uani 1 1 d . . .
H7 H 0.2591 0.3867 0.3516 0.029 Uiso 1 1 calc R . .
C8 C 0.2231(4) 0.5233(5) 0.3555(2) 0.0267(15) Uani 1 1 d . . .
C9 C 0.2147(4) 0.5972(5) 0.3863(3) 0.0289(15) Uani 1 1 d . . .
H9 H 0.1926 0.6569 0.3739 0.035 Uiso 1 1 calc R . .
C10 C 0.2388(4) 0.5823(5) 0.4344(3) 0.0267(15) Uani 1 1 d . . .
H10 H 0.2345 0.6322 0.4553 0.032 Uiso 1 1 calc R . .
C11 C 0.2695(4) 0.4933(5) 0.4523(2) 0.0228(14) Uani 1 1 d . . .
C12 C 0.3257(4) 0.3972(5) 0.5237(2) 0.0210(13) Uani 1 1 d . . .
C13 C 0.3152(4) 0.4567(5) 0.6315(2) 0.0218(14) Uani 1 1 d . . .
H13 H 0.2870 0.4004 0.6352 0.026 Uiso 1 1 calc R . .
C14 C 0.3241(5) 0.5348(5) 0.6637(3) 0.0272(16) Uani 1 1 d . . .
C15 C 0.2884(5) 0.5393(5) 0.7009(3) 0.0281(16) Uani 1 1 d . . .
H15 H 0.2569 0.4877 0.7067 0.034 Uiso 1 1 calc R . .
C16 C 0.2994(5) 0.6190(6) 0.7287(3) 0.0364(19) Uani 1 1 d . . .
H16 H 0.2728 0.6247 0.7528 0.044 Uiso 1 1 calc R . .
C17 C 0.3496(5) 0.6919(6) 0.7218(3) 0.0341(18) Uani 1 1 d . . .
H17 H 0.3589 0.7467 0.7415 0.041 Uiso 1 1 calc R . .
C18 C 0.3856(5) 0.6831(6) 0.6856(3) 0.0301(16) Uani 1 1 d . . .
H18 H 0.4202 0.7325 0.6810 0.036 Uiso 1 1 calc R . .
C19 C 0.3345(4) 0.3208(5) 0.4933(2) 0.0209(14) Uani 1 1 d . . .
C20 C 0.3633(4) 0.2243(5) 0.5027(2) 0.0224(14) Uani 1 1 d . . .
C21 C 0.3931(4) 0.1688(6) 0.5431(3) 0.0297(16) Uani 1 1 d . . .
H21 H 0.3991 0.1949 0.5736 0.036 Uiso 1 1 calc R . .
C22 C 0.4684(5) 0.6813(6) 0.5506(3) 0.0317(17) Uani 1 1 d . . .
C23 C 0.5009(5) 0.7077(6) 0.5986(3) 0.0364(19) Uani 1 1 d . . .
H23 H 0.4995 0.7727 0.6073 0.044 Uiso 1 1 calc RD . .
C24 C 0.5353(5) 0.6394(7) 0.6339(3) 0.040(2) Uani 1 1 d . . .
H24 H 0.5564 0.6601 0.6657 0.048 Uiso 1 1 calc R . .
C25 C 0.5396(4) 0.5403(6) 0.6234(3) 0.0336(18) Uani 1 1 d . . .
C26 C 0.5044(4) 0.5155(6) 0.5744(3) 0.0316(17) Uani 1 1 d . . .
H26 H 0.5043 0.4504 0.5656 0.038 Uiso 1 1 calc R . .
C27 C 0.4697(5) 0.5840(6) 0.5384(3) 0.0308(17) Uani 1 1 d . . .
H27 H 0.4477 0.5641 0.5066 0.037 Uiso 1 1 calc R . .
C28 C 0.4286(6) 0.7552(7) 0.5142(3) 0.045(2) Uani 1 1 d . . .
H28A H 0.4691 0.7840 0.5009 0.068 Uiso 1 1 calc R . .
H28B H 0.4043 0.8047 0.5292 0.068 Uiso 1 1 calc R . .
H28C H 0.3866 0.7249 0.4888 0.068 Uiso 1 1 calc R . .
C29 C 0.5782(5) 0.4689(8) 0.6604(3) 0.046(2) Uani 1 1 d . . .
H29 H 0.6347 0.4912 0.6752 0.055 Uiso 1 1 calc R . .
C30 C 0.5364(6) 0.4658(9) 0.6999(3) 0.058(3) Uani 1 1 d . . .
H30A H 0.5336 0.5303 0.7121 0.086 Uiso 1 1 calc R . .
H30B H 0.5673 0.4248 0.7256 0.086 Uiso 1 1 calc R . .
H30C H 0.4818 0.4402 0.6874 0.086 Uiso 1 1 calc R . .
C31 C 0.5842(7) 0.3702(9) 0.6413(4) 0.064(3) Uani 1 1 d . . .
H31A H 0.6101 0.3274 0.6675 0.096 Uiso 1 1 calc R . .
H31B H 0.6164 0.3726 0.6188 0.096 Uiso 1 1 calc R . .
H31C H 0.5300 0.3466 0.6253 0.096 Uiso 1 1 calc R . .
C32 C 0.121(2) 0.352(3) 0.1124(12) 0.047(4) Uiso 0.25 1 d PD A 1
H32A H 0.1232 0.2819 0.1115 0.071 Uiso 0.25 1 d PR A 1
H32B H 0.1763 0.3770 0.1226 0.071 Uiso 0.25 1 d PR A 1
H32C H 0.0937 0.3760 0.0808 0.071 Uiso 0.25 1 d PR A 1
C33 C 0.080(2) 0.3786(15) 0.1486(12) 0.047(4) Uiso 0.25 1 d PD A 1
H33A H 0.0283 0.3430 0.1397 0.057 Uiso 0.25 1 d PR A 1
H33B H 0.1109 0.3537 0.1799 0.057 Uiso 0.25 1 d PR A 1
O2 O 0.0594(15) 0.4736(14) 0.1535(8) 0.047(4) Uiso 0.25 1 d PD A 1
C34 C 0.0156(18) 0.513(2) 0.1816(12) 0.047(4) Uiso 0.25 1 d PD A 1
H34A H -0.0432 0.5015 0.1702 0.057 Uiso 0.25 1 d PR A 1
H34B H 0.0340 0.4881 0.2143 0.057 Uiso 0.25 1 d PR A 1
C35 C 0.0416(12) 0.6008(19) 0.2099(5) 0.047(4) Uiso 0.25 1 d PD A 1
H35A H -0.0026 0.6030 0.2246 0.071 Uiso 0.25 1 d PR A 1
H35B H 0.0419 0.6598 0.1921 0.071 Uiso 0.25 1 d PR A 1
H35C H 0.0931 0.5943 0.2344 0.071 Uiso 0.25 1 d PR A 1
O3 O 0.0230(8) 0.6375(10) 0.1844(5) 0.047(3) Uiso 0.50 1 d P B 2
O4 O 0.0117(15) 0.566(2) 0.1840(9) 0.044(6) Uiso 0.25 1 d P C 3
O5 O 0.0825(14) 0.2830(17) 0.3148(8) 0.033(3) Uiso 0.25 1 d P . .
O6 O 0.1109(13) 0.2188(16) 0.2776(8) 0.033(3) Uiso 0.25 1 d P . .
O7 O 0.0910(14) 0.2655(17) 0.2996(8) 0.033(3) Uiso 0.25 1 d P . .

loop_
_atom_site_aniso_label
_atom_site_aniso_U_11
_atom_site_aniso_U_22
_atom_site_aniso_U_33
_atom_site_aniso_U_23
_atom_site_aniso_U_13
_atom_site_aniso_U_12
Os1 0.02472(15) 0.02981(16) 0.02154(15) -0.00362(12) 0.01098(10) -0.00828(12)
Cl1 0.0428(11) 0.0452(12) 0.0224(9) 0.0019(8) 0.0050(8) 0.0137(9)
Cl2 0.0283(9) 0.0259(9) 0.0241(9) -0.0034(7) 0.0100(7) -0.0032(7)
Cl3 0.0510(12) 0.0445(12) 0.0241(9) -0.0060(8) 0.0175(9) -0.0198(9)
N1 0.029(3) 0.027(3) 0.017(3) -0.006(2) 0.008(2) -0.002(2)
N2 0.023(3) 0.021(3) 0.025(3) -0.006(2) 0.009(2) 0.000(2)
N3 0.024(3) 0.028(3) 0.021(3) -0.003(2) 0.006(2) -0.001(2)
N4 0.023(3) 0.030(3) 0.015(3) -0.005(2) 0.006(2) -0.005(2)
N5 0.032(3) 0.027(3) 0.012(3) -0.006(2) 0.008(2) -0.006(2)
C1 0.026(4) 0.033(4) 0.039(4) 0.007(3) 0.012(3) -0.001(3)
C2 0.024(4) 0.026(4) 0.043(5) 0.005(3) 0.009(3) 0.004(3)
C3 0.030(4) 0.025(4) 0.035(4) -0.006(3) 0.011(3) 0.000(3)
C4 0.021(3) 0.029(4) 0.025(4) -0.002(3) 0.008(3) -0.006(3)
C5 0.018(3) 0.020(3) 0.024(4) -0.006(3) 0.008(3) -0.005(3)
C6 0.020(3) 0.023(4) 0.022(3) -0.003(3) 0.009(3) -0.003(3)
C7 0.019(3) 0.031(4) 0.023(4) -0.003(3) 0.007(3) -0.003(3)
C8 0.024(4) 0.035(4) 0.019(3) 0.000(3) 0.004(3) 0.001(3)
C9 0.032(4) 0.028(4) 0.027(4) -0.003(3) 0.008(3) 0.003(3)
C10 0.027(4) 0.025(4) 0.028(4) -0.003(3) 0.008(3) 0.000(3)
C11 0.021(3) 0.023(4) 0.025(4) -0.003(3) 0.007(3) -0.002(3)
C12 0.017(3) 0.025(4) 0.022(3) -0.004(3) 0.007(3) -0.004(3)
C13 0.022(3) 0.027(4) 0.017(3) -0.002(3) 0.007(3) -0.011(3)
C14 0.035(4) 0.028(4) 0.024(4) -0.001(3) 0.015(3) -0.007(3)
C15 0.033(4) 0.031(4) 0.027(4) -0.002(3) 0.019(3) -0.006(3)
C16 0.049(5) 0.039(5) 0.027(4) -0.002(3) 0.021(4) 0.001(4)
C17 0.053(5) 0.032(4) 0.017(4) -0.005(3) 0.009(3) -0.005(4)
C18 0.032(4) 0.035(4) 0.021(4) -0.005(3) 0.004(3) -0.004(3)
C19 0.016(3) 0.026(4) 0.022(3) -0.004(3) 0.008(3) -0.002(3)
C20 0.017(3) 0.025(4) 0.027(4) -0.005(3) 0.008(3) -0.009(3)
C21 0.025(4) 0.035(4) 0.033(4) 0.002(3) 0.013(3) 0.000(3)
C22 0.032(4) 0.043(5) 0.024(4) 0.001(3) 0.013(3) -0.017(3)
C23 0.037(4) 0.043(5) 0.033(4) -0.005(4) 0.016(4) -0.019(4)
C24 0.022(4) 0.067(6) 0.030(4) -0.007(4) 0.004(3) -0.023(4)
C25 0.011(3) 0.056(5) 0.033(4) -0.002(4) 0.005(3) -0.008(3)
C26 0.023(4) 0.049(5) 0.028(4) -0.004(3) 0.015(3) -0.002(3)
C27 0.030(4) 0.042(5) 0.028(4) -0.002(3) 0.019(3) -0.012(3)
C28 0.047(5) 0.046(5) 0.047(5) 0.017(4) 0.021(4) -0.001(4)
C29 0.022(4) 0.078(7) 0.038(5) 0.020(5) 0.008(4) -0.004(4)
C30 0.035(5) 0.103(9) 0.032(5) 0.023(5) 0.004(4) -0.007(5)
C31 0.052(6) 0.077(8) 0.064(7) 0.035(6) 0.018(5) 0.013(6)

loop_
_atom_type_symbol
_atom_type_description
_atom_type_scat_dispersion_real
_atom_type_scat_dispersion_imag
_atom_type_scat_source
C C 0.0033 0.0016 'International Tables Vol C Tables 4.2.6.8 and 6.1.1.4'
H H 0.0000 0.0000 'International Tables Vol C Tables 4.2.6.8 and 6.1.1.4'
N N 0.0061 0.0033 'International Tables Vol C Tables 4.2.6.8 and 6.1.1.4'
O O 0.0106 0.0060 'International Tables Vol C Tables 4.2.6.8 and 6.1.1.4'
Cl Cl 0.1484 0.1585 'International Tables Vol C Tables 4.2.6.8 and 6.1.1.4'
Os Os -1.2165 7.6030 'International Tables Vol C Tables 4.2.6.8 and 6.1.1.4'

loop_
_geom_angle_atom_site_label_1
_geom_angle_atom_site_label_2
_geom_angle_atom_site_label_3
_geom_angle
_geom_angle_site_symmetry_1
_geom_angle_site_symmetry_3
_geom_angle_publ_flag
N5 Os1 N4 76.4(2) . . ?
N5 Os1 C26 138.8(3) . . ?
N4 Os1 C26 91.1(3) . . ?
N5 Os1 C24 93.1(3) . . ?
N4 Os1 C24 134.3(3) . . ?
C26 Os1 C24 67.7(3) . . ?
N5 Os1 C23 107.7(3) . . ?
N4 Os1 C23 169.9(3) . . ?
C26 Os1 C23 79.8(3) . . ?
C24 Os1 C23 37.7(3) . . ?
N5 Os1 C27 173.5(3) . . ?
N4 Os1 C27 108.2(3) . . ?
C26 Os1 C27 38.3(3) . . ?
C24 Os1 C27 80.3(3) . . ?
C23 Os1 C27 67.0(3) . . ?
N5 Os1 C25 105.1(3) . . ?
N4 Os1 C25 101.5(3) . . ?
C26 Os1 C25 38.4(3) . . ?
C24 Os1 C25 37.9(3) . . ?
C23 Os1 C25 68.7(3) . . ?
C27 Os1 C25 69.7(3) . . ?
N5 Os1 C22 139.8(3) . . ?
N4 Os1 C22 142.1(2) . . ?
C26 Os1 C22 67.9(3) . . ?
C24 Os1 C22 67.9(3) . . ?
C23 Os1 C22 37.1(3) . . ?
C27 Os1 C22 37.1(3) . . ?
C25 Os1 C22 81.8(3) . . ?
N5 Os1 Cl2 81.53(17) . . ?
N4 Os1 Cl2 86.10(17) . . ?
C26 Os1 Cl2 137.4(2) . . ?
C24 Os1 Cl2 137.0(3) . . ?
C23 Os1 Cl2 103.5(2) . . ?
C27 Os1 Cl2 103.2(2) . . ?
C25 Os1 Cl2 170.8(2) . . ?
C22 Os1 Cl2 89.1(2) . . ?
C5 N1 C4 108.5(6) . . ?
C5 N1 H1 125.8 . . ?
C4 N1 H1 125.8 . . ?
C12 N2 C11 125.6(6) . . ?
C12 N2 H200 117.2 . . ?
C11 N2 H200 117.2 . . ?
C12 N3 N4 115.3(6) . . ?
C13 N4 N3 115.7(6) . . ?
C13 N4 Os1 116.1(5) . . ?
N3 N4 Os1 126.7(4) . . ?
C18 N5 C14 118.9(6) . . ?
C18 N5 Os1 125.2(5) . . ?
C14 N5 Os1 115.6(4) . . ?
C21 C1 C2 121.2(7) . . ?
C21 C1 H1A 119.4 . . ?
C2 C1 H1A 119.4 . . ?
C3 C2 C1 121.3(7) . . ?
C3 C2 H2 119.4 . . ?
C1 C2 H2 119.4 . . ?
C2 C3 C4 117.1(7) . . ?
C2 C3 H3 121.5 . . ?
C4 C3 H3 121.5 . . ?
N1 C4 C3 128.3(7) . . ?
N1 C4 C20 108.9(6) . . ?
C3 C4 C20 122.9(7) . . ?
N1 C5 C19 109.9(6) . . ?
N1 C5 C6 127.2(6) . . ?
C19 C5 C6 122.8(6) . . ?
C7 C6 C11 119.5(6) . . ?
C7 C6 C5 125.4(6) . . ?
C11 C6 C5 115.1(6) . . ?
C8 C7 C6 119.6(7) . . ?
C8 C7 H7 120.2 . . ?
C6 C7 H7 120.2 . . ?
C7 C8 C9 121.1(7) . . ?
C7 C8 Cl1 120.4(6) . . ?
C9 C8 Cl1 118.6(6) . . ?
C10 C9 C8 119.7(7) . . ?
C10 C9 H9 120.2 . . ?
C8 C9 H9 120.2 . . ?
C9 C10 C11 119.7(7) . . ?
C9 C10 H10 120.1 . . ?
C11 C10 H10 120.1 . . ?
N2 C11 C10 118.9(6) . . ?
N2 C11 C6 120.6(6) . . ?
C10 C11 C6 120.4(7) . . ?
N3 C12 N2 125.3(6) . . ?
N3 C12 C19 119.5(6) . . ?
N2 C12 C19 115.1(6) . . ?
N4 C13 C14 116.8(6) . . ?
N4 C13 H13 121.6 . . ?
C14 C13 H13 121.6 . . ?
N5 C14 C15 121.0(6) . . ?
N5 C14 C13 114.6(6) . . ?
C15 C14 C13 124.4(6) . . ?
C16 C15 C14 119.2(7) . . ?
C16 C15 H15 120.4 . . ?
C14 C15 H15 120.4 . . ?
C15 C16 C17 119.9(7) . . ?
C15 C16 H16 120.0 . . ?
C17 C16 H16 120.0 . . ?
C18 C17 C16 118.8(7) . . ?
C18 C17 H17 120.6 . . ?
C16 C17 H17 120.6 . . ?
N5 C18 C17 122.1(7) . . ?
N5 C18 H18 119.0 . . ?
C17 C18 H18 119.0 . . ?
C5 C19 C12 120.7(6) . . ?
C5 C19 C20 106.9(6) . . ?
C12 C19 C20 132.4(6) . . ?
C21 C20 C4 118.7(7) . . ?
C21 C20 C19 135.5(7) . . ?
C4 C20 C19 105.8(6) . . ?
C1 C21 C20 118.9(7) . . ?
C1 C21 H21 120.5 . . ?
C20 C21 H21 120.5 . . ?
C27 C22 C23 118.4(8) . . ?
C27 C22 C28 121.4(7) . . ?
C23 C22 C28 120.1(8) . . ?
C27 C22 Os1 69.9(4) . . ?
C23 C22 Os1 69.8(4) . . ?
C28 C22 Os1 128.7(6) . . ?
C24 C23 C22 121.5(8) . . ?
C24 C23 Os1 70.4(4) . . ?
C22 C23 Os1 73.0(4) . . ?
C24 C23 H23 119.3 . . ?
C22 C23 H23 119.3 . . ?
Os1 C23 H23 130.0 . . ?
C23 C24 C25 122.4(8) . . ?
C23 C24 Os1 71.9(4) . . ?
C25 C24 Os1 72.6(4) . . ?
C23 C24 H24 118.8 . . ?
C25 C24 H24 118.8 . . ?
Os1 C24 H24 129.3 . . ?
C24 C25 C26 114.7(8) . . ?
C24 C25 C29 122.3(8) . . ?
C26 C25 C29 123.0(8) . . ?
C24 C25 Os1 69.5(4) . . ?
C26 C25 Os1 68.4(4) . . ?
C29 C25 Os1 132.2(5) . . ?
C27 C26 C25 123.3(8) . . ?
C27 C26 Os1 72.5(4) . . ?
C25 C26 Os1 73.2(4) . . ?
C27 C26 H26 118.3 . . ?
C25 C26 H26 118.3 . . ?
Os1 C26 H26 128.4 . . ?
C22 C27 C26 119.7(7) . . ?
C22 C27 Os1 73.0(4) . . ?
C26 C27 Os1 69.2(4) . . ?
C22 C27 H27 120.2 . . ?
C26 C27 H27 120.2 . . ?
Os1 C27 H27 130.2 . . ?
C22 C28 H28A 109.5 . . ?
C22 C28 H28B 109.5 . . ?
H28A C28 H28B 109.5 . . ?
C22 C28 H28C 109.5 . . ?
H28A C28 H28C 109.5 . . ?
H28B C28 H28C 109.5 . . ?
C25 C29 C31 114.1(8) . . ?
C25 C29 C30 111.4(8) . . ?
C31 C29 C30 110.6(9) . . ?
C25 C29 H29 106.8 . . ?
C31 C29 H29 106.8 . . ?
C30 C29 H29 106.8 . . ?
C29 C30 H30A 109.5 . . ?
C29 C30 H30B 109.5 . . ?
H30A C30 H30B 109.5 . . ?
C29 C30 H30C 109.5 . . ?
H30A C30 H30C 109.5 . . ?
H30B C30 H30C 109.5 . . ?
C29 C31 H31A 109.5 . . ?
C29 C31 H31B 109.5 . . ?
H31A C31 H31B 109.5 . . ?
C29 C31 H31C 109.5 . . ?
H31A C31 H31C 109.5 . . ?
H31B C31 H31C 109.5 . . ?
C33 C32 H32A 107.4 . . ?
C33 C32 H32B 108.0 . . ?
H32A C32 H32B 109.5 . . ?
C33 C32 H32C 112.9 . . ?
H32A C32 H32C 109.5 . . ?
H32B C32 H32C 109.5 . . ?
O2 C33 C32 120.1(17) . . ?
O2 C33 H33A 105.9 . . ?
C32 C33 H33A 105.1 . . ?
O2 C33 H33B 109.0 . . ?
C32 C33 H33B 109.5 . . ?
H33A C33 H33B 106.3 . . ?
C34 O2 C33 130(3) . . ?
O2 C34 C35 122.6(17) . . ?
O2 C34 H34A 114.2 . . ?
C35 C34 H34A 116.8 . . ?
O2 C34 H34B 110.8 . . ?
C35 C34 H34B 77.8 . . ?
H34A C34 H34B 106.8 . . ?
C34 C35 H35A 97.1 . . ?
C34 C35 H35B 116.6 . . ?
H35A C35 H35B 109.5 . . ?
C34 C35 H35C 114.0 . . ?
H35A C35 H35C 109.5 . . ?
H35B C35 H35C 109.5 . . ?
H34A O4 H34B 72.1 . . ?
H34A O4 H35B 155.8 . . ?
H34B O4 H35B 127.0 . . ?

loop_
_geom_bond_atom_site_label_1
_geom_bond_atom_site_label_2
_geom_bond_distance
_geom_bond_site_symmetry_2
_geom_bond_publ_flag
Os1 N5 2.082(5) . ?
Os1 N4 2.108(6) . ?
Os1 C26 2.158(7) . ?
Os1 C24 2.182(7) . ?
Os1 C23 2.201(8) . ?
Os1 C27 2.203(7) . ?
Os1 C25 2.222(7) . ?
Os1 C22 2.243(7) . ?
Os1 Cl2 2.4085(18) . ?
Cl1 C8 1.735(7) . ?
N1 C5 1.365(8) . ?
N1 C4 1.386(9) . ?
N1 H1 0.8800 . ?
N2 C12 1.374(9) . ?
N2 C11 1.389(9) . ?
N2 H200 0.8800 . ?
N3 C12 1.318(9) . ?
N3 N4 1.398(8) . ?
N4 C13 1.303(8) . ?
N5 C18 1.354(9) . ?
N5 C14 1.367(9) . ?
C1 C21 1.377(11) . ?
C1 C2 1.413(11) . ?
C1 H1A 0.9500 . ?
C2 C3 1.374(11) . ?
C2 H2 0.9500 . ?
C3 C4 1.389(10) . ?
C3 H3 0.9500 . ?
C4 C20 1.416(10) . ?
C5 C19 1.393(9) . ?
C5 C6 1.442(10) . ?
C6 C7 1.397(10) . ?
C6 C11 1.407(9) . ?
C7 C8 1.377(10) . ?
C7 H7 0.9500 . ?
C8 C9 1.413(10) . ?
C9 C10 1.375(10) . ?
C9 H9 0.9500 . ?
C10 C11 1.401(10) . ?
C10 H10 0.9500 . ?
C12 C19 1.433(9) . ?
C13 C14 1.429(10) . ?
C13 H13 0.9500 . ?
C14 C15 1.403(9) . ?
C15 C16 1.368(11) . ?
C15 H15 0.9500 . ?
C16 C17 1.394(11) . ?
C16 H16 0.9500 . ?
C17 C18 1.383(11) . ?
C17 H17 0.9500 . ?
C18 H18 0.9500 . ?
C19 C20 1.442(10) . ?
C20 C21 1.394(10) . ?
C21 H21 0.9500 . ?
C22 C27 1.414(11) . ?
C22 C23 1.416(11) . ?
C22 C28 1.510(12) . ?
C23 C24 1.417(12) . ?
C23 H23 0.9500 . ?
C24 C25 1.431(13) . ?
C24 H24 0.9500 . ?
C25 C26 1.442(11) . ?
C25 C29 1.492(12) . ?
C26 C27 1.431(11) . ?
C26 H26 0.9500 . ?
C27 H27 0.9500 . ?
C28 H28A 0.9800 . ?
C28 H28B 0.9800 . ?
C28 H28C 0.9800 . ?
C29 C31 1.509(16) . ?
C29 C30 1.535(12) . ?
C29 H29 1.0000 . ?
C30 H30A 0.9800 . ?
C30 H30B 0.9800 . ?
C30 H30C 0.9800 . ?
C31 H31A 0.9800 . ?
C31 H31B 0.9800 . ?
C31 H31C 0.9800 . ?
C32 C33 1.492(10) . ?
C32 H32A 0.9800 . ?
C32 H32B 0.9800 . ?
C32 H32C 0.9801 . ?
C33 O2 1.398(10) . ?
C33 H33A 0.9900 . ?
C33 H33B 0.9901 . ?
O2 C34 1.388(10) . ?
C34 C35 1.479(10) . ?
C34 H34A 0.9899 . ?
C34 H34B 0.9901 . ?
C35 H35A 0.9801 . ?
C35 H35B 0.9798 . ?
C35 H35C 0.9800 . ?
O5 O7 0.57(3) . ?
O5 O6 1.60(3) . ?
O6 O7 1.05(3) . ?

loop_
_geom_torsion_atom_site_label_1
_geom_torsion_atom_site_label_2
_geom_torsion_atom_site_label_3
_geom_torsion_atom_site_label_4
_geom_torsion
_geom_torsion_site_symmetry_1
_geom_torsion_site_symmetry_2
_geom_torsion_site_symmetry_3
_geom_torsion_site_symmetry_4
_geom_torsion_publ_flag
C12 N3 N4 C13 134.6(7) . . . . ?
C12 N3 N4 Os1 -59.5(7) . . . . ?
N5 Os1 N4 C13 -0.2(5) . . . . ?
C26 Os1 N4 C13 140.1(5) . . . . ?
C24 Os1 N4 C13 80.8(6) . . . . ?
C23 Os1 N4 C13 114.9(14) . . . . ?
C27 Os1 N4 C13 175.0(5) . . . . ?
C25 Os1 N4 C13 102.8(5) . . . . ?
C22 Os1 N4 C13 -165.8(5) . . . . ?
Cl2 Os1 N4 C13 -82.4(5) . . . . ?
N5 Os1 N4 N3 -166.1(6) . . . . ?
C26 Os1 N4 N3 -25.8(6) . . . . ?
C24 Os1 N4 N3 -85.2(6) . . . . ?
C23 Os1 N4 N3 -51.0(16) . . . . ?
C27 Os1 N4 N3 9.1(6) . . . . ?
C25 Os1 N4 N3 -63.1(6) . . . . ?
C22 Os1 N4 N3 28.2(8) . . . . ?
Cl2 Os1 N4 N3 111.7(5) . . . . ?
N4 Os1 N5 C18 -177.2(6) . . . . ?
C26 Os1 N5 C18 107.0(7) . . . . ?
C24 Os1 N5 C18 47.9(6) . . . . ?
C23 Os1 N5 C18 12.4(7) . . . . ?
C25 Os1 N5 C18 84.4(6) . . . . ?
C22 Os1 N5 C18 -10.8(8) . . . . ?
Cl2 Os1 N5 C18 -89.2(6) . . . . ?
N4 Os1 N5 C14 -3.4(5) . . . . ?
C26 Os1 N5 C14 -79.2(7) . . . . ?
C24 Os1 N5 C14 -138.3(6) . . . . ?
C23 Os1 N5 C14 -173.8(5) . . . . ?
C25 Os1 N5 C14 -101.8(6) . . . . ?
C22 Os1 N5 C14 163.0(5) . . . . ?
Cl2 Os1 N5 C14 84.6(5) . . . . ?
C21 C1 C2 C3 0.5(11) . . . . ?
C1 C2 C3 C4 -0.3(11) . . . . ?
C5 N1 C4 C3 177.9(7) . . . . ?
C5 N1 C4 C20 -0.5(7) . . . . ?
C2 C3 C4 N1 -178.6(7) . . . . ?
C2 C3 C4 C20 -0.3(11) . . . . ?
C4 N1 C5 C19 0.9(8) . . . . ?
C4 N1 C5 C6 -179.9(6) . . . . ?
N1 C5 C6 C7 0.6(11) . . . . ?
C19 C5 C6 C7 179.8(6) . . . . ?
N1 C5 C6 C11 178.6(6) . . . . ?
C19 C5 C6 C11 -2.2(9) . . . . ?
C11 C6 C7 C8 1.2(10) . . . . ?
C5 C6 C7 C8 179.1(7) . . . . ?
C6 C7 C8 C9 -0.5(11) . . . . ?
C6 C7 C8 Cl1 179.1(5) . . . . ?
C7 C8 C9 C10 0.7(11) . . . . ?
Cl1 C8 C9 C10 -178.9(6) . . . . ?
C8 C9 C10 C11 -1.5(11) . . . . ?
C12 N2 C11 C10 -177.4(6) . . . . ?
C12 N2 C11 C6 1.8(10) . . . . ?
C9 C10 C11 N2 -178.6(6) . . . . ?
C9 C10 C11 C6 2.2(10) . . . . ?
C7 C6 C11 N2 178.8(6) . . . . ?
C5 C6 C11 N2 0.7(9) . . . . ?
C7 C6 C11 C10 -2.0(10) . . . . ?
C5 C6 C11 C10 179.9(6) . . . . ?
N4 N3 C12 N2 -9.5(9) . . . . ?
N4 N3 C12 C19 171.8(6) . . . . ?
C11 N2 C12 N3 178.6(6) . . . . ?
C11 N2 C12 C19 -2.6(9) . . . . ?
N3 N4 C13 C14 171.1(6) . . . . ?
Os1 N4 C13 C14 3.6(8) . . . . ?
C18 N5 C14 C15 -1.2(11) . . . . ?
Os1 N5 C14 C15 -175.4(6) . . . . ?
C18 N5 C14 C13 -179.6(7) . . . . ?
Os1 N5 C14 C13 6.2(8) . . . . ?
N4 C13 C14 N5 -6.5(10) . . . . ?
N4 C13 C14 C15 175.2(7) . . . . ?
N5 C14 C15 C16 3.6(12) . . . . ?
C13 C14 C15 C16 -178.2(8) . . . . ?
C14 C15 C16 C17 -3.9(12) . . . . ?
C15 C16 C17 C18 1.9(13) . . . . ?
C14 N5 C18 C17 -0.9(11) . . . . ?
Os1 N5 C18 C17 172.7(6) . . . . ?
C16 C17 C18 N5 0.6(12) . . . . ?
N1 C5 C19 C12 -179.3(6) . . . . ?
C6 C5 C19 C12 1.5(10) . . . . ?
N1 C5 C19 C20 -0.8(7) . . . . ?
C6 C5 C19 C20 179.9(6) . . . . ?
N3 C12 C19 C5 179.8(6) . . . . ?
N2 C12 C19 C5 0.9(9) . . . . ?
N3 C12 C19 C20 1.8(11) . . . . ?
N2 C12 C19 C20 -177.1(6) . . . . ?
N1 C4 C20 C21 179.2(6) . . . . ?
C3 C4 C20 C21 0.7(10) . . . . ?
N1 C4 C20 C19 0.0(7) . . . . ?
C3 C4 C20 C19 -178.5(6) . . . . ?
C5 C19 C20 C21 -178.5(7) . . . . ?
C12 C19 C20 C21 -0.3(13) . . . . ?
C5 C19 C20 C4 0.5(7) . . . . ?
C12 C19 C20 C4 178.7(7) . . . . ?
C2 C1 C21 C20 -0.1(11) . . . . ?
C4 C20 C21 C1 -0.4(10) . . . . ?
C19 C20 C21 C1 178.5(7) . . . . ?
N5 Os1 C22 C27 170.8(4) . . . . ?
N4 Os1 C22 C27 -31.1(7) . . . . ?
C26 Os1 C22 C27 29.8(5) . . . . ?
C24 Os1 C22 C27 103.7(5) . . . . ?
C23 Os1 C22 C27 132.3(7) . . . . ?
C25 Os1 C22 C27 67.0(5) . . . . ?
Cl2 Os1 C22 C27 -113.5(4) . . . . ?
N5 Os1 C22 C23 38.5(7) . . . . ?
N4 Os1 C22 C23 -163.4(5) . . . . ?
C26 Os1 C22 C23 -102.6(6) . . . . ?
C24 Os1 C22 C23 -28.6(5) . . . . ?
C27 Os1 C22 C23 -132.3(7) . . . . ?
C25 Os1 C22 C23 -65.3(5) . . . . ?
Cl2 Os1 C22 C23 114.2(5) . . . . ?
N5 Os1 C22 C28 -74.5(9) . . . . ?
N4 Os1 C22 C28 83.5(9) . . . . ?
C26 Os1 C22 C28 144.4(8) . . . . ?
C24 Os1 C22 C28 -141.6(9) . . . . ?
C23 Os1 C22 C28 -113.0(10) . . . . ?
C27 Os1 C22 C28 114.7(9) . . . . ?
C25 Os1 C22 C28 -178.3(8) . . . . ?
Cl2 Os1 C22 C28 1.1(7) . . . . ?
C27 C22 C23 C24 1.1(11) . . . . ?
C28 C22 C23 C24 177.1(7) . . . . ?
Os1 C22 C23 C24 53.2(7) . . . . ?
C27 C22 C23 Os1 -52.1(6) . . . . ?
C28 C22 C23 Os1 123.9(7) . . . . ?
N5 Os1 C23 C24 71.4(5) . . . . ?
N4 Os1 C23 C24 -41.1(16) . . . . ?
C26 Os1 C23 C24 -66.7(5) . . . . ?
C27 Os1 C23 C24 -104.5(6) . . . . ?
C25 Os1 C23 C24 -28.4(5) . . . . ?
C22 Os1 C23 C24 -133.5(8) . . . . ?
Cl2 Os1 C23 C24 156.7(5) . . . . ?
N5 Os1 C23 C22 -155.1(5) . . . . ?
N4 Os1 C23 C22 92.5(15) . . . . ?
C26 Os1 C23 C22 66.8(5) . . . . ?
C24 Os1 C23 C22 133.5(8) . . . . ?
C27 Os1 C23 C22 29.0(5) . . . . ?
C25 Os1 C23 C22 105.2(6) . . . . ?
Cl2 Os1 C23 C22 -69.8(5) . . . . ?
C22 C23 C24 C25 0.1(12) . . . . ?
Os1 C23 C24 C25 54.5(7) . . . . ?
C22 C23 C24 Os1 -54.4(7) . . . . ?
N5 Os1 C24 C23 -115.2(5) . . . . ?
N4 Os1 C24 C23 170.7(4) . . . . ?
C26 Os1 C24 C23 102.4(5) . . . . ?
C27 Os1 C24 C23 64.7(5) . . . . ?
C25 Os1 C24 C23 133.9(7) . . . . ?
C22 Os1 C24 C23 28.2(5) . . . . ?
Cl2 Os1 C24 C23 -34.3(6) . . . . ?
N5 Os1 C24 C25 110.9(5) . . . . ?
N4 Os1 C24 C25 36.8(6) . . . . ?
C26 Os1 C24 C25 -31.5(5) . . . . ?
C23 Os1 C24 C25 -133.9(7) . . . . ?
C27 Os1 C24 C25 -69.3(5) . . . . ?
C22 Os1 C24 C25 -105.7(5) . . . . ?
Cl2 Os1 C24 C25 -168.2(4) . . . . ?
C23 C24 C25 C26 -1.4(11) . . . . ?
Os1 C24 C25 C26 52.8(5) . . . . ?
C23 C24 C25 C29 178.0(7) . . . . ?
Os1 C24 C25 C29 -127.8(7) . . . . ?
C23 C24 C25 Os1 -54.2(7) . . . . ?
N5 Os1 C25 C24 -75.2(5) . . . . ?
N4 Os1 C25 C24 -154.0(5) . . . . ?
C26 Os1 C25 C24 128.9(7) . . . . ?
C23 Os1 C25 C24 28.2(5) . . . . ?
C27 Os1 C25 C24 100.6(5) . . . . ?
C22 Os1 C25 C24 64.3(5) . . . . ?
N5 Os1 C25 C26 155.9(5) . . . . ?
N4 Os1 C25 C26 77.1(5) . . . . ?
C24 Os1 C25 C26 -128.9(7) . . . . ?
C23 Os1 C25 C26 -100.7(5) . . . . ?
C27 Os1 C25 C26 -28.3(5) . . . . ?
C22 Os1 C25 C26 -64.6(5) . . . . ?
N5 Os1 C25 C29 40.4(9) . . . . ?
N4 Os1 C25 C29 -38.5(9) . . . . ?
C26 Os1 C25 C29 -115.5(11) . . . . ?
C24 Os1 C25 C29 115.6(10) . . . . ?
C23 Os1 C25 C29 143.8(9) . . . . ?
C27 Os1 C25 C29 -143.8(9) . . . . ?
C22 Os1 C25 C29 179.9(9) . . . . ?
C24 C25 C26 C27 1.6(10) . . . . ?
C29 C25 C26 C27 -177.8(7) . . . . ?
Os1 C25 C26 C27 55.0(6) . . . . ?
C24 C25 C26 Os1 -53.4(6) . . . . ?
C29 C25 C26 Os1 127.2(7) . . . . ?
N5 Os1 C26 C27 -170.8(4) . . . . ?
N4 Os1 C26 C27 118.7(5) . . . . ?
C24 Os1 C26 C27 -103.1(5) . . . . ?
C23 Os1 C26 C27 -65.7(5) . . . . ?
C25 Os1 C26 C27 -134.2(7) . . . . ?
C22 Os1 C26 C27 -28.9(4) . . . . ?
Cl2 Os1 C26 C27 33.2(6) . . . . ?
N5 Os1 C26 C25 -36.7(7) . . . . ?
N4 Os1 C26 C25 -107.2(5) . . . . ?
C24 Os1 C26 C25 31.1(5) . . . . ?
C23 Os1 C26 C25 68.5(5) . . . . ?
C27 Os1 C26 C25 134.2(7) . . . . ?
C22 Os1 C26 C25 105.3(5) . . . . ?
Cl2 Os1 C26 C25 167.4(4) . . . . ?
C23 C22 C27 C26 -0.9(10) . . . . ?
C28 C22 C27 C26 -176.9(7) . . . . ?
Os1 C22 C27 C26 -53.0(6) . . . . ?
C23 C22 C27 Os1 52.1(6) . . . . ?
C28 C22 C27 Os1 -123.9(7) . . . . ?
C25 C26 C27 C22 -0.5(11) . . . . ?
Os1 C26 C27 C22 54.8(6) . . . . ?
C25 C26 C27 Os1 -55.3(6) . . . . ?
N4 Os1 C27 C22 160.5(4) . . . . ?
C26 Os1 C27 C22 -132.1(7) . . . . ?
C24 Os1 C27 C22 -65.9(5) . . . . ?
C23 Os1 C27 C22 -29.0(5) . . . . ?
C25 Os1 C27 C22 -103.7(5) . . . . ?
Cl2 Os1 C27 C22 70.3(5) . . . . ?
N4 Os1 C27 C26 -67.4(5) . . . . ?
C24 Os1 C27 C26 66.1(5) . . . . ?
C23 Os1 C27 C26 103.1(5) . . . . ?
C25 Os1 C27 C26 28.4(5) . . . . ?
C22 Os1 C27 C26 132.1(7) . . . . ?
Cl2 Os1 C27 C26 -157.6(4) . . . . ?
C24 C25 C29 C31 -174.0(8) . . . . ?
C26 C25 C29 C31 5.4(11) . . . . ?
Os1 C25 C29 C31 95.2(10) . . . . ?
C24 C25 C29 C30 59.9(10) . . . . ?
C26 C25 C29 C30 -120.7(9) . . . . ?
Os1 C25 C29 C30 -30.9(13) . . . . ?
C32 C33 O2 C34 174(3) . . . . ?
C33 O2 C34 C35 135(4) . . . . ?
